data_7063156
loop_
_publ_author_name
'Podjed, Nina'
'Ko\<smrlj, Janez'
'Modec, Barbara'

_publ_section_title
;
 Piperidine and piperazine analogs in action: zinc(ii)-mediated formation
 of amidines
;
_journal_issue 19
_journal_name_full 'New Journal of Chemistry'
_journal_page_first 8844
_journal_page_last 8859
_journal_paper_doi 10.1039/D4NJ00235K
_journal_volume 48
_journal_year 2024
_chemical_formula_moiety 'C27 H27 N5 O4 Zn'
_chemical_formula_sum 'C27 H27 N5 O4 Zn'
_chemical_formula_weight 550.90
_space_group_crystal_system triclinic
_space_group_IT_number 2
_space_group_name_Hall '-P 1'
_space_group_name_H-M_alt 'P -1'
_atom_sites_solution_hydrogens mixed
_atom_sites_solution_primary dual
_audit_creation_date 2022-05-04
_audit_creation_method
;
Olex2 1.2
(compiled 2018.05.29 svn.r3508 for OlexSys, GUI svn.r5506)
;
_audit_update_record
;
2022-06-25 deposited with the CCDC.	2024-04-16 downloaded from the CCDC.
;
_cell_angle_alpha 79.394(3)
_cell_angle_beta 79.461(2)
_cell_angle_gamma 82.938(2)
_cell_formula_units_Z 2
_cell_length_a 7.9372(2)
_cell_length_b 11.9685(4)
_cell_length_c 15.1081(4)
_cell_measurement_reflns_used 9212
_cell_measurement_temperature 150.00(10)
_cell_measurement_theta_max 29.9520
_cell_measurement_theta_min 2.9800
_cell_volume 1380.97(7)
_computing_cell_refinement 'CrysAlisPro 1.171.40.68a (Rigaku OD, 2019)'
_computing_data_collection 'CrysAlisPro 1.171.40.68a (Rigaku OD, 2019)'
_computing_data_reduction 'CrysAlisPro 1.171.40.68a (Rigaku OD, 2019)'
_computing_molecular_graphics 'Olex2 (Dolomanov et al., 2009)'
_computing_publication_material 'Olex2 (Dolomanov et al., 2009)'
_computing_structure_refinement 'ShelXL (Sheldrick, 2015)'
_computing_structure_solution 'ShelXT (Sheldrick, 2015)'
_diffrn_ambient_environment N~2~
_diffrn_ambient_temperature 150.00(10)
_diffrn_detector 'CCD plate'
_diffrn_detector_area_resol_mean 10.4933
_diffrn_detector_type Atlas
_diffrn_measured_fraction_theta_full 0.999
_diffrn_measured_fraction_theta_max 0.904
_diffrn_measurement_details
;
List of Runs (angles in degrees, time in seconds):

  # Type    Start    End  Width  t~exp~   \w     \q     \k     \f   Frames
#--------------------------------------------------------------------------
  1  \w    -67.00  60.00   1.00   12.50    --   14.21 -19.00-180.00  127
  2  \w    -15.00  88.00   1.00   12.50    --   14.21  57.00 150.00  103
  3  \w    -15.00  88.00   1.00   12.50    --   14.21  57.00 -90.00  103
  4  \w    -15.00  88.00   1.00   12.50    --   14.21  57.00  30.00  103
  5  \w    -42.00  48.00   1.00   12.50    --   14.21 -77.00 120.00   90
  6  \w    -42.00  48.00   1.00   12.50    --   14.21 -77.00   0.00   90
  7  \w    -77.00 -33.00   1.00   12.50    --  -14.52 133.00-179.53   44
  8  \w    -92.00 -43.00   1.00   12.50    --  -14.52 154.00 -59.60   49
;
_diffrn_measurement_device 'four-circle diffractometer'
_diffrn_measurement_device_type 'SuperNova, Dual, Cu at home/near, Atlas'
_diffrn_measurement_method '\w scans'
_diffrn_orient_matrix_type 'CrysAlisPro convention (1999,Acta A55,543-557)'
_diffrn_orient_matrix_UB_11 0.0012379000
_diffrn_orient_matrix_UB_12 -0.0584649000
_diffrn_orient_matrix_UB_13 -0.0032858000
_diffrn_orient_matrix_UB_21 -0.0104260000
_diffrn_orient_matrix_UB_22 0.0154661000
_diffrn_orient_matrix_UB_23 -0.0464426000
_diffrn_orient_matrix_UB_31 0.0906819000
_diffrn_orient_matrix_UB_32 -0.0030551000
_diffrn_orient_matrix_UB_33 -0.0133047000
_diffrn_radiation_monochromator mirror
_diffrn_radiation_probe x-ray
_diffrn_radiation_type MoK\a
_diffrn_radiation_wavelength 0.71073
_diffrn_reflns_av_R_equivalents 0.0328
_diffrn_reflns_av_unetI/netI 0.0333
_diffrn_reflns_Laue_measured_fraction_full 0.999
_diffrn_reflns_Laue_measured_fraction_max 0.904
_diffrn_reflns_limit_h_max 10
_diffrn_reflns_limit_h_min -11
_diffrn_reflns_limit_k_max 17
_diffrn_reflns_limit_k_min -16
_diffrn_reflns_limit_l_max 21
_diffrn_reflns_limit_l_min -21
_diffrn_reflns_number 26942
_diffrn_reflns_point_group_measured_fraction_full 0.999
_diffrn_reflns_point_group_measured_fraction_max 0.904
_diffrn_reflns_theta_full 25.242
_diffrn_reflns_theta_max 30.388
_diffrn_reflns_theta_min 2.621
_diffrn_source 'micro-focus sealed X-ray tube'
_diffrn_source_type 'SuperNova (Mo) X-ray Source'
_exptl_absorpt_coefficient_mu 0.929
_exptl_absorpt_correction_T_max 1.00000
_exptl_absorpt_correction_T_min 0.92959
_exptl_absorpt_correction_type multi-scan
_exptl_absorpt_process_details
;
CrysAlisPro 1.171.40.68a (Rigaku Oxford Diffraction, 2019)
Empirical absorption correction using spherical harmonics,
 implemented in SCALE3 ABSPACK scaling algorithm.
;
_exptl_crystal_colour colourless
_exptl_crystal_density_diffrn 1.325
_exptl_crystal_description plate
_exptl_crystal_F_000 572
_exptl_crystal_size_max 0.4
_exptl_crystal_size_mid 0.35
_exptl_crystal_size_min 0.05
_refine_diff_density_max 0.524
_refine_diff_density_min -0.358
_refine_diff_density_rms 0.058
_refine_ls_extinction_method none
_refine_ls_goodness_of_fit_ref 1.034
_refine_ls_hydrogen_treatment mixed
_refine_ls_matrix_type full
_refine_ls_number_parameters 340
_refine_ls_number_reflns 7547
_refine_ls_number_restraints 0
_refine_ls_restrained_S_all 1.034
_refine_ls_R_factor_all 0.0494
_refine_ls_R_factor_gt 0.0376
_refine_ls_shift/su_max 0.002
_refine_ls_shift/su_mean 0.000
_refine_ls_structure_factor_coef Fsqd
_refine_ls_weighting_details 'w=1/[\s^2^(Fo^2^)+(0.0468P)^2^+0.5299P] where P=(Fo^2^+2Fc^2^)/3'
_refine_ls_weighting_scheme calc
_refine_ls_wR_factor_gt 0.0935
_refine_ls_wR_factor_ref 0.1004
_reflns_Friedel_coverage 0.000
_reflns_number_gt 6261
_reflns_number_total 7547
_reflns_threshold_expression 'I > 2\s(I)'
_cod_data_source_file d4nj00235k2.cif
_cod_data_source_block 12
_cod_depositor_comments 'Adding full bibliography for 7063150--7063171.cif.'
_cod_database_code 7063156
_shelx_shelxl_version_number 2018/3
_shelx_space_group_comment
;
The symmetry employed for this shelxl refinement is uniquely defined
by the following loop, which should always be used as a source of
symmetry information in preference to the above space-group names.
They are only intended as comments.
;
_shelx_estimated_absorpt_t_max 0.955
_shelx_estimated_absorpt_t_min 0.708
_reflns_odcompleteness_completeness 99.88
_reflns_odcompleteness_iscentric 1
_reflns_odcompleteness_theta 27.50
_olex2_refinement_description
;
1. Fixed Uiso
 At 1.2 times of:
  All C(H) groups, All C(H,H) groups
 At 1.5 times of:
  All C(H,H,H) groups
2.a Secondary CH2 refined with riding coordinates:
 C41(H41A,H41B), C42(H42A,H42B), C43(H43A,H43B), C44(H44A,H44B)
2.b Aromatic/amide H refined with riding coordinates:
 C11(H11), C12(H12), C13(H13), C14(H14), C16(H16), C17(H17), C21(H21),
 C22(H22), C23(H23), C24(H24), C26(H26), C27(H27)
2.c Idealised Me refined as rotating group:
 C32(H32A,H32B,H32C), C45(H45A,H45B,H45C)
;
_oxdiff_exptl_absorpt_empirical_details
;
Empirical correction (ABSPACK) includes:
- Absorption correction using spherical harmonics
- Frame scaling
;
_oxdiff_exptl_absorpt_empirical_full_max 1.343
_oxdiff_exptl_absorpt_empirical_full_min 0.733

loop_
_space_group_symop_operation_xyz
'x, y, z'
'-x, -y, -z'

loop_
_atom_site_label
_atom_site_type_symbol
_atom_site_fract_x
_atom_site_fract_y
_atom_site_fract_z
_atom_site_U_iso_or_equiv
_atom_site_adp_type
_atom_site_occupancy
_atom_site_site_symmetry_order
_atom_site_calc_flag
_atom_site_refinement_flags_posn
_atom_site_refinement_flags_adp
_atom_site_refinement_flags_occupancy
_atom_site_disorder_assembly
_atom_site_disorder_group
Zn1 Zn 0.34098(2) 0.63501(2) 0.73599(2) 0.02876(7) Uani 1 1 d . . . . .
O1 O 0.27528(17) 0.47869(11) 0.79645(8) 0.0335(3) Uani 1 1 d . . . . .
O2 O 0.59001(16) 0.65567(13) 0.68757(9) 0.0364(3) Uani 1 1 d . . . . .
O11 O 0.22384(19) 0.30979(12) 0.77052(10) 0.0422(3) Uani 1 1 d . . . . .
O22 O 0.84834(16) 0.65968(14) 0.72494(10) 0.0446(4) Uani 1 1 d . . . . .
N1 N 0.30131(18) 0.56596(13) 0.62023(10) 0.0279(3) Uani 1 1 d . . . . .
N2 N 0.43818(18) 0.64780(13) 0.86000(10) 0.0279(3) Uani 1 1 d . . . . .
N3 N 0.1645(2) 0.76901(14) 0.73075(11) 0.0333(3) Uani 1 1 d . . . . .
H3 H 0.070(3) 0.7548(18) 0.7314(15) 0.032(6) Uiso 1 1 d . . . . .
N4 N 0.0428(3) 0.95766(17) 0.73328(18) 0.0607(6) Uani 1 1 d . . . . .
N44 N -0.2023(3) 1.05983(18) 0.86451(19) 0.0649(6) Uani 1 1 d . . . . .
C10 C 0.3097(2) 0.61660(16) 0.53041(12) 0.0306(4) Uani 1 1 d . . . . .
C11 C 0.3640(3) 0.72654(19) 0.50218(14) 0.0442(5) Uani 1 1 d . . . . .
H11 H 0.394405 0.765085 0.544182 0.053 Uiso 1 1 calc R . . . .
C12 C 0.3723(3) 0.7772(2) 0.41252(16) 0.0525(6) Uani 1 1 d . . . . .
H12 H 0.409179 0.849922 0.394034 0.063 Uiso 1 1 calc R . . . .
C13 C 0.3258(3) 0.7207(2) 0.34852(14) 0.0512(6) Uani 1 1 d . . . . .
H13 H 0.329850 0.756767 0.288223 0.061 Uiso 1 1 calc R . . . .
C14 C 0.2754(3) 0.6145(2) 0.37385(14) 0.0466(5) Uani 1 1 d . . . . .
H14 H 0.246325 0.577458 0.330526 0.056 Uiso 1 1 calc R . . . .
C15 C 0.2659(2) 0.55820(18) 0.46547(12) 0.0361(4) Uani 1 1 d . . . . .
C16 C 0.2155(3) 0.4481(2) 0.49476(14) 0.0456(5) Uani 1 1 d . . . . .
H16 H 0.185127 0.408325 0.453554 0.055 Uiso 1 1 calc R . . . .
C17 C 0.2109(3) 0.39864(18) 0.58423(13) 0.0390(4) Uani 1 1 d . . . . .
H17 H 0.179321 0.324739 0.604270 0.047 Uiso 1 1 calc R . . . .
C18 C 0.2546(2) 0.46135(16) 0.64520(12) 0.0283(3) Uani 1 1 d . . . . .
C19 C 0.2509(2) 0.41055(16) 0.74553(12) 0.0301(4) Uani 1 1 d . . . . .
C20 C 0.3537(2) 0.64130(15) 0.94795(12) 0.0279(3) Uani 1 1 d . . . . .
C21 C 0.1745(2) 0.63217(18) 0.96678(13) 0.0350(4) Uani 1 1 d . . . . .
H21 H 0.114258 0.632498 0.919396 0.042 Uiso 1 1 calc R . . . .
C22 C 0.0897(2) 0.62283(19) 1.05487(14) 0.0388(4) Uani 1 1 d . . . . .
H22 H -0.028409 0.617067 1.066936 0.047 Uiso 1 1 calc R . . . .
C23 C 0.1786(3) 0.62186(19) 1.12717(13) 0.0401(5) Uani 1 1 d . . . . .
H23 H 0.119046 0.615295 1.186644 0.048 Uiso 1 1 calc R . . . .
C24 C 0.3517(2) 0.63044(18) 1.11108(13) 0.0369(4) Uani 1 1 d . . . . .
H24 H 0.409442 0.629591 1.159523 0.044 Uiso 1 1 calc R . . . .
C25 C 0.4433(2) 0.64060(16) 1.02104(12) 0.0306(4) Uani 1 1 d . . . . .
C26 C 0.6226(2) 0.64947(18) 0.99991(13) 0.0366(4) Uani 1 1 d . . . . .
H26 H 0.685157 0.651194 1.045943 0.044 Uiso 1 1 calc R . . . .
C27 C 0.7030(2) 0.65545(17) 0.91181(13) 0.0349(4) Uani 1 1 d . . . . .
H27 H 0.821056 0.661009 0.897165 0.042 Uiso 1 1 calc R . . . .
C28 C 0.6066(2) 0.65318(15) 0.84327(12) 0.0291(4) Uani 1 1 d . . . . .
C29 C 0.6909(2) 0.65636(17) 0.74420(13) 0.0326(4) Uani 1 1 d . . . . .
C31 C 0.1771(3) 0.87542(18) 0.73137(15) 0.0409(4) Uani 1 1 d . . . . .
C32 C 0.3522(3) 0.9125(2) 0.7272(2) 0.0572(6) Uani 1 1 d . . . . .
H32A H 0.357524 0.938545 0.783007 0.086 Uiso 1 1 calc GR . . . .
H32B H 0.373922 0.973503 0.676777 0.086 Uiso 1 1 calc GR . . . .
H32C H 0.437338 0.849323 0.719280 0.086 Uiso 1 1 calc GR . . . .
C41 C 0.0556(4) 1.0745(2) 0.7487(2) 0.0653(7) Uani 1 1 d . . . . .
H41A H -0.004148 1.129663 0.706759 0.078 Uiso 1 1 calc R . . . .
H41B H 0.175445 1.090047 0.737742 0.078 Uiso 1 1 calc R . . . .
C42 C -0.0224(3) 1.0849(2) 0.8442(2) 0.0621(7) Uani 1 1 d . . . . .
H42A H 0.042313 1.032556 0.885594 0.075 Uiso 1 1 calc R . . . .
H42B H -0.015241 1.161794 0.854271 0.075 Uiso 1 1 calc R . . . .
C43 C -0.2144(4) 0.9446(2) 0.8486(3) 0.0728(9) Uani 1 1 d . . . . .
H43A H -0.334164 0.928789 0.860170 0.087 Uiso 1 1 calc R . . . .
H43B H -0.153920 0.889469 0.890211 0.087 Uiso 1 1 calc R . . . .
C44 C -0.1372(3) 0.9329(2) 0.7515(3) 0.0745(10) Uani 1 1 d . . . . .
H44A H -0.144580 0.855924 0.741764 0.089 Uiso 1 1 calc R . . . .
H44B H -0.201022 0.985439 0.709889 0.089 Uiso 1 1 calc R . . . .
C45 C -0.2713(5) 1.0676(3) 0.9606(3) 0.0946(11) Uani 1 1 d . . . . .
H45A H -0.221249 1.004345 0.999297 0.142 Uiso 1 1 calc GR . . . .
H45B H -0.394033 1.065843 0.970887 0.142 Uiso 1 1 calc GR . . . .
H45C H -0.243785 1.137783 0.974309 0.142 Uiso 1 1 calc GR . . . .

loop_
_atom_site_aniso_label
_atom_site_aniso_U_11
_atom_site_aniso_U_22
_atom_site_aniso_U_33
_atom_site_aniso_U_23
_atom_site_aniso_U_13
_atom_site_aniso_U_12
Zn1 0.02598(11) 0.03932(13) 0.02383(11) -0.00718(8) -0.00734(8) -0.00627(8)
O1 0.0374(7) 0.0426(7) 0.0231(6) -0.0030(5) -0.0097(5) -0.0108(6)
O2 0.0284(6) 0.0564(9) 0.0278(6) -0.0132(6) -0.0025(5) -0.0106(6)
O11 0.0481(8) 0.0389(8) 0.0385(8) -0.0041(6) -0.0019(6) -0.0105(6)
O22 0.0261(7) 0.0679(10) 0.0429(8) -0.0175(7) -0.0003(6) -0.0122(6)
N1 0.0245(7) 0.0381(8) 0.0225(7) -0.0059(6) -0.0064(5) -0.0026(6)
N2 0.0219(6) 0.0384(8) 0.0271(7) -0.0109(6) -0.0079(5) -0.0023(6)
N3 0.0280(8) 0.0407(9) 0.0347(8) -0.0078(7) -0.0115(7) -0.0044(7)
N4 0.0542(12) 0.0407(11) 0.0938(17) -0.0187(11) -0.0261(12) 0.0028(9)
N44 0.0624(13) 0.0406(11) 0.0921(18) -0.0133(11) -0.0135(13) -0.0019(10)
C10 0.0254(8) 0.0434(10) 0.0224(8) -0.0066(7) -0.0046(6) 0.0017(7)
C11 0.0518(12) 0.0490(12) 0.0328(10) -0.0011(9) -0.0112(9) -0.0103(10)
C12 0.0605(14) 0.0546(14) 0.0367(11) 0.0060(10) -0.0076(10) -0.0042(11)
C13 0.0525(13) 0.0698(16) 0.0238(9) -0.0021(10) -0.0056(9) 0.0143(11)
C14 0.0511(12) 0.0639(15) 0.0243(9) -0.0142(9) -0.0081(9) 0.0099(11)
C15 0.0310(9) 0.0533(12) 0.0244(8) -0.0138(8) -0.0048(7) 0.0059(8)
C16 0.0538(12) 0.0574(13) 0.0321(10) -0.0239(10) -0.0085(9) -0.0038(10)
C17 0.0453(11) 0.0427(11) 0.0326(10) -0.0161(8) -0.0034(8) -0.0078(9)
C18 0.0220(7) 0.0391(9) 0.0252(8) -0.0106(7) -0.0030(6) -0.0013(7)
C19 0.0245(8) 0.0389(10) 0.0278(8) -0.0059(7) -0.0048(7) -0.0049(7)
C20 0.0238(8) 0.0374(9) 0.0255(8) -0.0102(7) -0.0080(6) -0.0006(7)
C21 0.0227(8) 0.0552(12) 0.0294(9) -0.0108(8) -0.0081(7) -0.0005(8)
C22 0.0237(8) 0.0586(13) 0.0340(10) -0.0105(9) -0.0043(7) 0.0005(8)
C23 0.0349(10) 0.0583(13) 0.0265(9) -0.0105(9) -0.0040(8) 0.0018(9)
C24 0.0363(10) 0.0520(12) 0.0259(9) -0.0118(8) -0.0114(8) -0.0005(8)
C25 0.0281(8) 0.0387(10) 0.0287(9) -0.0100(7) -0.0111(7) -0.0014(7)
C26 0.0308(9) 0.0509(11) 0.0339(10) -0.0103(8) -0.0156(8) -0.0054(8)
C27 0.0221(8) 0.0486(11) 0.0378(10) -0.0092(8) -0.0098(7) -0.0074(7)
C28 0.0239(8) 0.0360(9) 0.0302(9) -0.0096(7) -0.0065(7) -0.0048(7)
C29 0.0268(8) 0.0404(10) 0.0329(9) -0.0113(8) -0.0029(7) -0.0070(7)
C31 0.0424(11) 0.0412(11) 0.0413(11) -0.0070(9) -0.0120(9) -0.0042(9)
C32 0.0476(13) 0.0442(13) 0.0810(19) -0.0112(12) -0.0077(12) -0.0122(10)
C41 0.0693(17) 0.0380(12) 0.087(2) -0.0067(13) -0.0112(15) -0.0061(11)
C42 0.0634(16) 0.0415(13) 0.086(2) -0.0136(13) -0.0212(15) -0.0059(11)
C43 0.0489(14) 0.0412(13) 0.132(3) -0.0178(16) -0.0202(16) -0.0037(11)
C44 0.0571(15) 0.0521(15) 0.133(3) -0.0393(17) -0.0501(18) 0.0118(12)
C45 0.097(3) 0.078(2) 0.100(3) -0.012(2) 0.006(2) -0.0128(19)

loop_
_atom_type_symbol
_atom_type_description
_atom_type_scat_dispersion_real
_atom_type_scat_dispersion_imag
_atom_type_scat_source
C C 0.0033 0.0016 'International Tables Vol C Tables 4.2.6.8 and 6.1.1.4'
H H 0.0000 0.0000 'International Tables Vol C Tables 4.2.6.8 and 6.1.1.4'
N N 0.0061 0.0033 'International Tables Vol C Tables 4.2.6.8 and 6.1.1.4'
O O 0.0106 0.0060 'International Tables Vol C Tables 4.2.6.8 and 6.1.1.4'
Zn Zn 0.2839 1.4301 'International Tables Vol C Tables 4.2.6.8 and 6.1.1.4'

loop_
_geom_angle_atom_site_label_1
_geom_angle_atom_site_label_2
_geom_angle_atom_site_label_3
_geom_angle
_geom_angle_site_symmetry_1
_geom_angle_site_symmetry_3
_geom_angle_publ_flag
O1 Zn1 N1 79.14(5) . . ?
O1 Zn1 N2 87.83(5) . . ?
O2 Zn1 O1 118.71(6) . . ?
O2 Zn1 N1 94.20(5) . . ?
O2 Zn1 N2 78.29(5) . . ?
N1 Zn1 N2 159.61(6) . . ?
N3 Zn1 O1 120.77(6) . . ?
N3 Zn1 O2 120.42(7) . . ?
N3 Zn1 N1 99.61(6) . . ?
N3 Zn1 N2 100.53(6) . . ?
C19 O1 Zn1 117.71(11) . . ?
C29 O2 Zn1 118.59(11) . . ?
C10 N1 Zn1 129.69(12) . . ?
C18 N1 Zn1 111.08(11) . . ?
C18 N1 C10 119.14(15) . . ?
C20 N2 Zn1 129.62(11) . . ?
C28 N2 Zn1 110.99(11) . . ?
C28 N2 C20 119.13(14) . . ?
C31 N3 Zn1 130.76(14) . . ?
C31 N4 C41 123.5(2) . . ?
C31 N4 C44 123.4(2) . . ?
C44 N4 C41 110.1(2) . . ?
C42 N44 C43 109.6(2) . . ?
C42 N44 C45 109.5(3) . . ?
C43 N44 C45 109.2(3) . . ?
N1 C10 C11 119.87(17) . . ?
N1 C10 C15 120.65(18) . . ?
C11 C10 C15 119.47(17) . . ?
C12 C11 C10 119.9(2) . . ?
C11 C12 C13 120.8(2) . . ?
C14 C13 C12 120.3(2) . . ?
C13 C14 C15 121.0(2) . . ?
C14 C15 C10 118.5(2) . . ?
C16 C15 C10 118.45(17) . . ?
C16 C15 C14 123.07(19) . . ?
C17 C16 C15 119.89(18) . . ?
C16 C17 C18 118.83(19) . . ?
N1 C18 C17 123.02(17) . . ?
N1 C18 C19 116.01(15) . . ?
C17 C18 C19 120.97(17) . . ?
O1 C19 C18 115.65(16) . . ?
O11 C19 O1 125.86(17) . . ?
O11 C19 C18 118.49(16) . . ?
N2 C20 C21 119.50(15) . . ?
N2 C20 C25 121.24(15) . . ?
C21 C20 C25 119.24(16) . . ?
C22 C21 C20 119.89(17) . . ?
C21 C22 C23 120.79(17) . . ?
C24 C23 C22 120.63(18) . . ?
C23 C24 C25 120.14(17) . . ?
C24 C25 C20 119.32(16) . . ?
C24 C25 C26 122.86(16) . . ?
C26 C25 C20 117.82(16) . . ?
C27 C26 C25 119.56(16) . . ?
C26 C27 C28 119.44(16) . . ?
N2 C28 C27 122.77(16) . . ?
N2 C28 C29 115.69(15) . . ?
C27 C28 C29 121.54(15) . . ?
O2 C29 C28 116.03(15) . . ?
O22 C29 O2 125.57(17) . . ?
O22 C29 C28 118.40(16) . . ?
N3 C31 N4 124.7(2) . . ?
N3 C31 C32 118.21(19) . . ?
N4 C31 C32 117.1(2) . . ?
N4 C41 C42 109.1(2) . . ?
N44 C42 C41 111.8(2) . . ?
N44 C43 C44 110.2(3) . . ?
N4 C44 C43 109.9(2) . . ?

loop_
_geom_bond_atom_site_label_1
_geom_bond_atom_site_label_2
_geom_bond_distance
_geom_bond_site_symmetry_2
_geom_bond_publ_flag
Zn1 O1 2.0108(13) . ?
Zn1 O2 2.0070(13) . ?
Zn1 N1 2.1537(14) . ?
Zn1 N2 2.1890(14) . ?
Zn1 N3 1.9953(16) . ?
O1 C19 1.272(2) . ?
O2 C29 1.276(2) . ?
O11 C19 1.228(2) . ?
O22 C29 1.234(2) . ?
N1 C10 1.374(2) . ?
N1 C18 1.318(2) . ?
N2 C20 1.368(2) . ?
N2 C28 1.322(2) . ?
N3 C31 1.292(3) . ?
N4 C31 1.359(3) . ?
N4 C41 1.478(3) . ?
N4 C44 1.461(3) . ?
N44 C42 1.461(3) . ?
N44 C43 1.461(3) . ?
N44 C45 1.471(4) . ?
C10 C11 1.402(3) . ?
C10 C15 1.417(3) . ?
C11 C12 1.372(3) . ?
C12 C13 1.400(4) . ?
C13 C14 1.347(4) . ?
C14 C15 1.416(3) . ?
C15 C16 1.394(3) . ?
C16 C17 1.368(3) . ?
C17 C18 1.403(3) . ?
C18 C19 1.522(2) . ?
C20 C21 1.413(2) . ?
C20 C25 1.417(2) . ?
C21 C22 1.369(3) . ?
C22 C23 1.403(3) . ?
C23 C24 1.363(3) . ?
C24 C25 1.412(3) . ?
C25 C26 1.413(3) . ?
C26 C27 1.360(3) . ?
C27 C28 1.402(2) . ?
C28 C29 1.519(3) . ?
C31 C32 1.497(3) . ?
C41 C42 1.484(4) . ?
C43 C44 1.506(5) . ?

loop_
_geom_hbond_atom_site_label_D
_geom_hbond_atom_site_label_H
_geom_hbond_atom_site_label_A
_geom_hbond_distance_DH
_geom_hbond_distance_HA
_geom_hbond_distance_DA
_geom_hbond_angle_DHA
_geom_hbond_site_symmetry_A
_geom_hbond_publ_flag
N3 H3 O22 0.78(2) 2.24(2) 2.991(2) 161(2) 1_455 yes

loop_
_smtbx_masks_void_nr
_smtbx_masks_void_average_x
_smtbx_masks_void_average_y
_smtbx_masks_void_average_z
_smtbx_masks_void_volume
_smtbx_masks_void_count_electrons
_smtbx_masks_void_content
1 -0.117 0.000 0.500 168.1 35.4 ?
2 0.410 0.120 0.854 25.2 7.1 ?
3 0.590 0.880 0.146 25.2 7.0 ?
